data_9001882
loop_
_publ_author_name
'Brigatti, M. F.'
'Galli, E.'
'Medici, L.'
'Poppi, L.'

_publ_section_title
;
 Crystal structure refinement of aluminian lizardite-2H2
;
_journal_name_full 'American Mineralogist'
_journal_page_first 931
_journal_page_last 935
_journal_volume 82
_journal_year 1997
_chemical_formula_sum 'Al1.12 Fe0.12 H4 Mg2.34 O9 Si1.42'
_chemical_name_mineral Lizardite-2H2
_space_group_IT_number 173
_symmetry_space_group_name_Hall 'P 6c'
_symmetry_space_group_name_H-M 'P 63'
_cell_angle_alpha 90
_cell_angle_beta 90
_cell_angle_gamma 120
_cell_length_a 5.334
_cell_length_b 5.334
_cell_length_c 14.370
_cell_formula_units_Z 2
_cell_volume 354.073
_database_code_amcsd 0001942
_exptl_crystal_density_diffrn 2.642
_cod_original_cell_volume 354.074
_cod_original_formula_sum 'Si1.42 Al1.12 Mg2.34 Fe.12 H4 O9'
_cod_database_code 9001882

loop_
_space_group_symop_operation_xyz
x,y,z
x-y,x,1/2+z
-y,x-y,z
-x,-y,1/2+z
-x+y,-x,z
y,-x+y,1/2+z

loop_
_atom_site_aniso_label
_atom_site_aniso_U_11
_atom_site_aniso_U_22
_atom_site_aniso_U_33
_atom_site_aniso_U_12
_atom_site_aniso_U_13
_atom_site_aniso_U_23
Si1 0.01254 0.01254 0.02029 0.00633 0.00000 0.00000
Al1 0.01254 0.01254 0.02029 0.00633 0.00000 0.00000
Si2 0.00962 0.00962 0.01391 0.00481 0.00000 0.00000
Al2 0.00962 0.00962 0.01391 0.00481 0.00000 0.00000
Mg 0.01190 0.01456 0.01988 0.00975 -0.00013 -0.00242
Fe 0.01190 0.01456 0.01988 0.00975 -0.00013 -0.00242
Al 0.01190 0.01456 0.01988 0.00975 -0.00013 -0.00242
O1 0.01646 0.01646 0.04938 0.00836 0.00000 0.00000
O2 0.02913 0.02913 0.03295 0.01520 0.00000 0.00000
O3 0.02913 0.03546 0.03295 0.01899 -0.00380 -0.01012
O4 0.01899 0.02659 0.02532 0.00633 0.00114 -0.01140
O5 0.01520 0.01520 0.01015 0.00760 0.00000 0.00000

loop_
_atom_site_label
_atom_site_fract_x
_atom_site_fract_y
_atom_site_fract_z
_atom_site_occupancy
_atom_site_U_iso_or_equiv
Si1 0.00000 0.00000 0.13030 0.71000 ?
Al1 0.00000 0.00000 0.13030 0.29000 ?
Si2 0.66667 0.33333 0.12850 0.71000 ?
Al2 0.66667 0.33333 0.12850 0.29000 ?
Mg 0.66950 0.00200 0.32150 0.78000 ?
Fe 0.66950 0.00200 0.32150 0.04000 ?
Al 0.66950 0.00200 0.32150 0.18000 ?
H4 0.30000 0.04000 0.45900 1.00000 0.04053
H5 0.33333 0.66667 0.17900 1.00000 0.04813
O1 0.00000 0.00000 0.24120 1.00000 ?
O2 0.66667 0.33333 0.24710 1.00000 ?
O3 0.78290 0.11790 0.08990 1.00000 ?
O4 0.33560 0.00380 0.39160 1.00000 ?
O5 0.33333 0.66667 0.24690 1.00000 ?

loop_
_cod_related_entry_id
_cod_related_entry_database
_cod_related_entry_code
1 AMCSD 0001942
